data_7054988
loop_
_publ_author_name
'Ulbrich, Ana H. D. P. S.'
'Milani, Jorge L. S.'
'Roisnel, Thierry'
'Carpentier, Jean-Fran\,cois'
'Casagrande, Osvaldo L.'

_publ_section_title
;
 Zwitterionic Ni(ii) complexes bearing pyrazolyl-ether-imidazolium
 ligands: synthesis, structural characterization and use in ethylene
 oligomerization
;
_journal_issue 9
_journal_name_full 'New J. Chem.'
_journal_page_first 7234
_journal_paper_doi 10.1039/C5NJ01538C
_journal_volume 39
_journal_year 2015
_chemical_compound_source 'synthesis as described'
_chemical_formula_moiety 'C14 H23 N4 O, F6 P'
_chemical_formula_sum 'C14 H23 F6 N4 O P'
_chemical_formula_weight 408.33
_chemical_name_systematic
;
 ?
;
_space_group_IT_number 14
_symmetry_cell_setting monoclinic
_symmetry_Int_Tables_number 14
_symmetry_space_group_name_Hall '-P 2yn'
_symmetry_space_group_name_H-M 'P 1 21/n 1'
_atom_sites_solution_hydrogens geom
_atom_sites_solution_primary direct
_atom_sites_solution_secondary difmap
_audit_conform_dict_location ftp://ftp.iucr.org/pub/cif_core.dic
_audit_conform_dict_name cif_core.dic
_audit_conform_dict_version 2.3
_audit_creation_date 2009-06-12T14:00:17-00:00
_audit_creation_method 'WinGX routine CIF_UPDATE'
_audit_update_record
;
2015-03-23 deposited with the CCDC.
2015-07-10 downloaded from the CCDC.
;
_cell_angle_alpha 90
_cell_angle_beta 94.160(2)
_cell_angle_gamma 90
_cell_formula_units_Z 4
_cell_length_a 9.8869(4)
_cell_length_b 8.5977(3)
_cell_length_c 21.7613(9)
_cell_measurement_reflns_used 3949
_cell_measurement_temperature 100(2)
_cell_measurement_theta_max 27.43
_cell_measurement_theta_min 2.33
_cell_measurement_wavelength 0.71073
_cell_volume 1844.94(12)
_computing_cell_refinement 'Bruker SMART'
_computing_data_collection 'Bruker SAINT'
_computing_data_reduction 'Bruker SAINT'
_computing_molecular_graphics 'Ortep-3 for Windows (Farrugia, 1997)'
_computing_publication_material 'WinGX publication routines (Farrugia, 1999)'
_computing_structure_refinement 'SHELXL-97 (Sheldrick, 1997)'
_computing_structure_solution 'SIR97 (Altomare et al., 1999)'
_diffrn_ambient_temperature 100(2)
_diffrn_detector 'CCD plate'
_diffrn_measured_fraction_theta_full 0.992
_diffrn_measured_fraction_theta_max 0.992
_diffrn_measurement_device_type 'APEXII, Bruker-AXS'
_diffrn_measurement_method 'CCD rotation images, thin slices'
_diffrn_radiation_monochromator graphite
_diffrn_radiation_probe x-ray
_diffrn_radiation_type MoK\a
_diffrn_radiation_wavelength 0.71073
_diffrn_reflns_av_R_equivalents 0.0343
_diffrn_reflns_av_unetI/netI 0.0404
_diffrn_reflns_limit_h_max 12
_diffrn_reflns_limit_h_min -9
_diffrn_reflns_limit_k_max 6
_diffrn_reflns_limit_k_min -10
_diffrn_reflns_limit_l_max 26
_diffrn_reflns_limit_l_min -28
_diffrn_reflns_number 9900
_diffrn_reflns_theta_full 27.48
_diffrn_reflns_theta_max 27.48
_diffrn_reflns_theta_min 3.02
_exptl_absorpt_coefficient_mu 0.218
_exptl_absorpt_correction_T_max 0.968
_exptl_absorpt_correction_T_min 0.866
_exptl_absorpt_correction_type multi-scan
_exptl_absorpt_process_details
;
  [Sheldrick, G.M. (2002). SADABS Bruker AXS Inc., Madison, Wisconsin, USA]
;
_exptl_crystal_colour colourless
_exptl_crystal_density_diffrn 1.47
_exptl_crystal_density_method 'not measured'
_exptl_crystal_description prism
_exptl_crystal_F_000 848
_exptl_crystal_size_max 0.33
_exptl_crystal_size_mid 0.26
_exptl_crystal_size_min 0.15
_refine_diff_density_max 0.269
_refine_diff_density_min -0.358
_refine_diff_density_rms 0.056
_refine_ls_extinction_method none
_refine_ls_goodness_of_fit_ref 1.021
_refine_ls_hydrogen_treatment constr
_refine_ls_matrix_type full
_refine_ls_number_parameters 238
_refine_ls_number_reflns 4181
_refine_ls_number_restraints 0
_refine_ls_restrained_S_all 1.021
_refine_ls_R_factor_all 0.0492
_refine_ls_R_factor_gt 0.0409
_refine_ls_shift/su_max 0.016
_refine_ls_shift/su_mean 0.001
_refine_ls_structure_factor_coef Fsqd
_refine_ls_weighting_details 'calc w=1/[\s^2^(Fo^2^)+(0.0370P)^2^+0.9007P] where P=(Fo^2^+2Fc^2^)/3'
_refine_ls_weighting_scheme calc
_refine_ls_wR_factor_gt 0.0913
_refine_ls_wR_factor_ref 0.097
_reflns_number_gt 3579
_reflns_number_total 4181
_reflns_threshold_expression >2sigma(I)
_cod_data_source_file c5nj01538c2.cif
_cod_data_source_block job
_cod_depositor_comments 'Adding full bibliography for 7054987--7054991.cif.'
_cod_original_sg_symbol_H-M 'P 21/n'
_cod_database_code 7054988

loop_
_symmetry_equiv_pos_as_xyz
'x, y, z'
'-x+1/2, y+1/2, -z+1/2'
'-x, -y, -z'
'x-1/2, -y-1/2, z-1/2'

loop_
_atom_site_label
_atom_site_type_symbol
_atom_site_fract_x
_atom_site_fract_y
_atom_site_fract_z
_atom_site_U_iso_or_equiv
_atom_site_adp_type
_atom_site_occupancy
_atom_site_symmetry_multiplicity
_atom_site_calc_flag
_atom_site_refinement_flags
C1 C -0.1000(2) 0.4564(2) 0.34161(9) 0.0373(5) Uani 1 1 d .
H1A H -0.173 0.5197 0.3568 0.056 Uiso 1 1 calc R
H1B H -0.0944 0.4752 0.2975 0.056 Uiso 1 1 calc R
H1C H -0.0137 0.4845 0.3638 0.056 Uiso 1 1 calc R
C2 C -0.12894(16) 0.28829(17) 0.35201(8) 0.0206(3) Uani 1 1 d .
C3 C -0.14751(15) 0.16722(18) 0.31068(7) 0.0192(3) Uani 1 1 d .
H3 H -0.147 0.1724 0.2671 0.023 Uiso 1 1 calc R
C4 C -0.16721(14) 0.03512(17) 0.34650(7) 0.0159(3) Uani 1 1 d .
C5 C -0.19095(17) -0.12877(18) 0.32505(8) 0.0230(3) Uani 1 1 d .
H5A H -0.117 -0.1952 0.3422 0.034 Uiso 1 1 calc R
H5B H -0.1941 -0.1322 0.28 0.034 Uiso 1 1 calc R
H5C H -0.2773 -0.1662 0.3389 0.034 Uiso 1 1 calc R
N6 N -0.16176(12) 0.06985(14) 0.40633(6) 0.0151(3) Uani 1 1 d .
N7 N -0.13814(12) 0.22677(14) 0.40855(6) 0.0161(3) Uani 1 1 d .
C8 C -0.13056(16) 0.30361(18) 0.46837(7) 0.0202(3) Uani 1 1 d .
H8A H -0.2102 0.273 0.4907 0.024 Uiso 1 1 calc R
H8B H -0.1345 0.4176 0.4621 0.024 Uiso 1 1 calc R
C9 C -0.00300(16) 0.26346(18) 0.50719(7) 0.0194(3) Uani 1 1 d .
H9A H -0.0082 0.3039 0.5495 0.023 Uiso 1 1 calc R
H9B H 0.0085 0.1492 0.5094 0.023 Uiso 1 1 calc R
O10 O 0.10880(10) 0.33251(12) 0.47926(5) 0.0184(2) Uani 1 1 d .
C11 C 0.23771(15) 0.27944(19) 0.50456(7) 0.0199(3) Uani 1 1 d .
H11A H 0.2339 0.2629 0.5494 0.024 Uiso 1 1 calc R
H11B H 0.3068 0.3603 0.4985 0.024 Uiso 1 1 calc R
C12 C 0.27950(16) 0.12896(18) 0.47473(7) 0.0193(3) Uani 1 1 d .
H12A H 0.3699 0.0968 0.4929 0.023 Uiso 1 1 calc R
H12B H 0.2139 0.046 0.4831 0.023 Uiso 1 1 calc R
N13 N 0.28427(12) 0.14827(14) 0.40822(6) 0.0160(3) Uani 1 1 d .
C14 C 0.38909(15) 0.20161(17) 0.37881(7) 0.0173(3) Uani 1 1 d .
C15 C 0.52548(16) 0.2411(2) 0.40675(8) 0.0241(4) Uani 1 1 d .
H15A H 0.5284 0.2242 0.4514 0.036 Uiso 0.5 1 calc PR
H15B H 0.5453 0.3505 0.3985 0.036 Uiso 0.5 1 calc PR
H15C H 0.5932 0.1749 0.389 0.036 Uiso 0.5 1 calc PR
H15D H 0.5829 0.2755 0.3745 0.036 Uiso 0.5 1 calc PR
H15E H 0.566 0.1492 0.4274 0.036 Uiso 0.5 1 calc PR
H15F H 0.518 0.3248 0.4369 0.036 Uiso 0.5 1 calc PR
N16 N 0.34839(13) 0.21073(15) 0.31909(6) 0.0204(3) Uani 1 1 d .
C17 C 0.43211(19) 0.2629(2) 0.27033(8) 0.0313(4) Uani 1 1 d .
H17A H 0.4586 0.3715 0.2776 0.047 Uiso 1 1 calc R
H17B H 0.3803 0.2541 0.2304 0.047 Uiso 1 1 calc R
H17C H 0.5136 0.1979 0.2703 0.047 Uiso 1 1 calc R
C18 C 0.21495(16) 0.16376(19) 0.31043(8) 0.0227(3) Uani 1 1 d .
H18 H 0.1614 0.1598 0.2724 0.027 Uiso 1 1 calc R
C19 C 0.17535(15) 0.12469(18) 0.36623(7) 0.0190(3) Uani 1 1 d .
H19 H 0.0883 0.0877 0.375 0.023 Uiso 1 1 calc R
P1 P 0.39934(4) -0.29256(5) 0.380279(19) 0.02004(12) Uani 1 1 d .
F51 F 0.32236(12) -0.42567(12) 0.34038(5) 0.0395(3) Uani 1 1 d .
F52 F 0.54156(11) -0.36425(13) 0.36358(6) 0.0426(3) Uani 1 1 d .
F53 F 0.39718(12) -0.18305(12) 0.32092(5) 0.0370(3) Uani 1 1 d .
F54 F 0.47739(13) -0.15868(13) 0.41950(6) 0.0446(3) Uani 1 1 d .
F55 F 0.25758(11) -0.22160(13) 0.39677(6) 0.0402(3) Uani 1 1 d .
F56 F 0.40227(13) -0.40124(13) 0.43969(5) 0.0397(3) Uani 1 1 d .

loop_
_atom_site_aniso_label
_atom_site_aniso_U_11
_atom_site_aniso_U_22
_atom_site_aniso_U_33
_atom_site_aniso_U_23
_atom_site_aniso_U_13
_atom_site_aniso_U_12
C1 0.0583(13) 0.0195(8) 0.0330(10) 0.0072(8) -0.0045(9) -0.0072(8)
C2 0.0202(8) 0.0165(7) 0.0245(8) 0.0040(6) -0.0032(6) 0.0008(6)
C3 0.0188(8) 0.0206(7) 0.0174(8) 0.0024(6) -0.0030(6) 0.0007(6)
C4 0.0119(7) 0.0166(7) 0.0191(7) -0.0013(6) 0.0012(5) 0.0003(6)
C5 0.0291(9) 0.0189(8) 0.0213(8) -0.0043(6) 0.0037(7) -0.0046(7)
N6 0.0145(6) 0.0120(6) 0.0191(6) -0.0015(5) 0.0027(5) -0.0004(5)
N7 0.0151(6) 0.0127(6) 0.0204(7) -0.0029(5) 0.0001(5) 0.0001(5)
C8 0.0187(8) 0.0191(7) 0.0228(8) -0.0071(6) 0.0027(6) 0.0000(6)
C9 0.0191(8) 0.0217(7) 0.0177(8) -0.0046(6) 0.0030(6) -0.0037(6)
O10 0.0159(5) 0.0180(5) 0.0213(6) -0.0006(4) 0.0022(4) -0.0016(4)
C11 0.0175(8) 0.0251(8) 0.0167(7) -0.0032(6) -0.0014(6) -0.0012(6)
C12 0.0194(8) 0.0231(8) 0.0155(7) 0.0028(6) 0.0004(6) 0.0015(6)
N13 0.0140(6) 0.0180(6) 0.0159(6) -0.0007(5) 0.0006(5) 0.0012(5)
C14 0.0150(7) 0.0163(7) 0.0210(8) -0.0007(6) 0.0032(6) 0.0030(6)
C15 0.0153(8) 0.0261(8) 0.0307(9) -0.0009(7) 0.0016(7) -0.0009(7)
N16 0.0198(7) 0.0232(7) 0.0188(7) 0.0000(5) 0.0053(5) 0.0021(5)
C17 0.0331(10) 0.0383(10) 0.0245(9) 0.0039(8) 0.0149(7) 0.0009(8)
C18 0.0196(8) 0.0293(8) 0.0188(8) -0.0016(7) -0.0017(6) 0.0029(7)
C19 0.0141(7) 0.0230(7) 0.0196(8) -0.0025(6) -0.0011(6) 0.0001(6)
P1 0.0244(2) 0.0197(2) 0.0159(2) -0.00102(16) 0.00032(16) -0.00027(16)
F51 0.0499(7) 0.0290(5) 0.0383(7) -0.0087(5) -0.0051(5) -0.0120(5)
F52 0.0318(6) 0.0346(6) 0.0637(8) 0.0039(6) 0.0185(6) 0.0043(5)
F53 0.0546(7) 0.0326(6) 0.0238(6) 0.0079(5) 0.0021(5) -0.0038(5)
F54 0.0556(8) 0.0304(6) 0.0438(7) -0.0101(5) -0.0232(6) -0.0018(5)
F55 0.0354(6) 0.0365(6) 0.0502(7) 0.0068(5) 0.0144(5) 0.0124(5)
F56 0.0591(8) 0.0357(6) 0.0249(6) 0.0108(5) 0.0082(5) 0.0126(5)

loop_
_atom_type_symbol
_atom_type_description
_atom_type_scat_dispersion_real
_atom_type_scat_dispersion_imag
_atom_type_scat_source
C C 0.0033 0.0016 'International Tables Vol C Tables 4.2.6.8 and 6.1.1.4'
H H 0 0 'International Tables Vol C Tables 4.2.6.8 and 6.1.1.4'
N N 0.0061 0.0033 'International Tables Vol C Tables 4.2.6.8 and 6.1.1.4'
O O 0.0106 0.006 'International Tables Vol C Tables 4.2.6.8 and 6.1.1.4'
F F 0.0171 0.0103 'International Tables Vol C Tables 4.2.6.8 and 6.1.1.4'
P P 0.1023 0.0942 'International Tables Vol C Tables 4.2.6.8 and 6.1.1.4'

loop_
_geom_angle_atom_site_label_1
_geom_angle_atom_site_label_2
_geom_angle_atom_site_label_3
_geom_angle
C2 C1 H1A 109.5
C2 C1 H1B 109.5
H1A C1 H1B 109.5
C2 C1 H1C 109.5
H1A C1 H1C 109.5
H1B C1 H1C 109.5
N7 C2 C3 106.52(13)
N7 C2 C1 122.97(15)
C3 C2 C1 130.49(16)
C2 C3 C4 105.47(14)
C2 C3 H3 127.3
C4 C3 H3 127.3
N6 C4 C3 111.40(13)
N6 C4 C5 120.64(14)
C3 C4 C5 127.96(14)
C4 C5 H5A 109.5
C4 C5 H5B 109.5
H5A C5 H5B 109.5
C4 C5 H5C 109.5
H5A C5 H5C 109.5
H5B C5 H5C 109.5
C4 N6 N7 104.48(12)
C2 N7 N6 112.14(12)
C2 N7 C8 129.42(13)
N6 N7 C8 118.42(12)
N7 C8 C9 112.57(13)
N7 C8 H8A 109.1
C9 C8 H8A 109.1
N7 C8 H8B 109.1
C9 C8 H8B 109.1
H8A C8 H8B 107.8
O10 C9 C8 107.96(13)
O10 C9 H9A 110.1
C8 C9 H9A 110.1
O10 C9 H9B 110.1
C8 C9 H9B 110.1
H9A C9 H9B 108.4
C11 O10 C9 113.58(12)
O10 C11 C12 111.77(12)
O10 C11 H11A 109.3
C12 C11 H11A 109.3
O10 C11 H11B 109.3
C12 C11 H11B 109.3
H11A C11 H11B 107.9
N13 C12 C11 110.86(13)
N13 C12 H12A 109.5
C11 C12 H12A 109.5
N13 C12 H12B 109.5
C11 C12 H12B 109.5
H12A C12 H12B 108.1
C14 N13 C19 109.20(13)
C14 N13 C12 126.49(13)
C19 N13 C12 124.15(13)
N16 C14 N13 107.26(13)
N16 C14 C15 126.06(14)
N13 C14 C15 126.67(15)
C14 C15 H15A 109.5
C14 C15 H15B 109.5
H15A C15 H15B 109.5
C14 C15 H15C 109.5
H15A C15 H15C 109.5
H15B C15 H15C 109.5
C14 C15 H15D 109.5
H15A C15 H15D 141.1
H15B C15 H15D 56.3
H15C C15 H15D 56.3
C14 C15 H15E 109.5
H15A C15 H15E 56.3
H15B C15 H15E 141.1
H15C C15 H15E 56.3
H15D C15 H15E 109.5
C14 C15 H15F 109.5
H15A C15 H15F 56.3
H15B C15 H15F 56.3
H15C C15 H15F 141.1
H15D C15 H15F 109.5
H15E C15 H15F 109.5
C14 N16 C18 109.49(13)
C14 N16 C17 125.30(14)
C18 N16 C17 125.21(14)
N16 C17 H17A 109.5
N16 C17 H17B 109.5
H17A C17 H17B 109.5
N16 C17 H17C 109.5
H17A C17 H17C 109.5
H17B C17 H17C 109.5
C19 C18 N16 106.73(14)
C19 C18 H18 126.6
N16 C18 H18 126.6
C18 C19 N13 107.32(14)
C18 C19 H19 126.3
N13 C19 H19 126.3
F55 P1 F56 90.37(6)
F55 P1 F51 90.26(7)
F56 P1 F51 90.05(7)
F55 P1 F53 89.77(6)
F56 P1 F53 179.65(7)
F51 P1 F53 90.28(6)
F55 P1 F54 90.14(7)
F56 P1 F54 90.54(7)
F51 P1 F54 179.29(7)
F53 P1 F54 89.14(6)
F55 P1 F52 179.83(8)
F56 P1 F52 89.64(6)
F51 P1 F52 89.57(7)
F53 P1 F52 90.22(6)
F54 P1 F52 90.03(7)

loop_
_geom_bond_atom_site_label_1
_geom_bond_atom_site_label_2
_geom_bond_distance
C1 C2 1.493(2)
C1 H1A 0.98
C1 H1B 0.98
C1 H1C 0.98
C2 N7 1.348(2)
C2 C3 1.379(2)
C3 C4 1.399(2)
C3 H3 0.95
C4 N6 1.3330(19)
C4 C5 1.498(2)
C5 H5A 0.98
C5 H5B 0.98
C5 H5C 0.98
N6 N7 1.3695(17)
N7 C8 1.4568(19)
C8 C9 1.506(2)
C8 H8A 0.99
C8 H8B 0.99
C9 O10 1.4287(18)
C9 H9A 0.99
C9 H9B 0.99
O10 C11 1.4262(18)
C11 C12 1.518(2)
C11 H11A 0.99
C11 H11B 0.99
C12 N13 1.4609(19)
C12 H12A 0.99
C12 H12B 0.99
N13 C14 1.338(2)
N13 C19 1.3759(19)
C14 N16 1.335(2)
C14 C15 1.478(2)
C15 H15A 0.98
C15 H15B 0.98
C15 H15C 0.98
C15 H15D 0.98
C15 H15E 0.98
C15 H15F 0.98
N16 C18 1.379(2)
N16 C17 1.463(2)
C17 H17A 0.98
C17 H17B 0.98
C17 H17C 0.98
C18 C19 1.345(2)
C18 H18 0.95
C19 H19 0.95
P1 F55 1.5931(11)
P1 F56 1.5938(11)
P1 F51 1.5959(11)
P1 F53 1.5974(11)
P1 F54 1.5979(11)
P1 F52 1.6010(11)

loop_
_geom_torsion_atom_site_label_1
_geom_torsion_atom_site_label_2
_geom_torsion_atom_site_label_3
_geom_torsion_atom_site_label_4
_geom_torsion
N7 C2 C3 C4 -0.13(17)
C1 C2 C3 C4 178.24(18)
C2 C3 C4 N6 0.09(17)
C2 C3 C4 C5 -179.45(15)
C3 C4 N6 N7 -0.02(16)
C5 C4 N6 N7 179.57(13)
C3 C2 N7 N6 0.13(17)
C1 C2 N7 N6 -178.39(15)
C3 C2 N7 C8 -177.87(14)
C1 C2 N7 C8 3.6(3)
C4 N6 N7 C2 -0.07(16)
C4 N6 N7 C8 178.17(12)
C2 N7 C8 C9 -110.40(17)
N6 N7 C8 C9 71.70(17)
N7 C8 C9 O10 68.72(16)
C8 C9 O10 C11 -168.71(12)
C9 O10 C11 C12 84.77(15)
O10 C11 C12 N13 58.09(17)
C11 C12 N13 C14 85.80(17)
C11 C12 N13 C19 -88.93(17)
C19 N13 C14 N16 -0.50(17)
C12 N13 C14 N16 -175.89(13)
C19 N13 C14 C15 -179.68(15)
C12 N13 C14 C15 4.9(2)
N13 C14 N16 C18 0.57(17)
C15 C14 N16 C18 179.75(15)
N13 C14 N16 C17 -179.60(14)
C15 C14 N16 C17 -0.4(3)
C14 N16 C18 C19 -0.42(18)
C17 N16 C18 C19 179.75(15)
N16 C18 C19 N13 0.10(18)
C14 N13 C19 C18 0.24(18)
C12 N13 C19 C18 175.76(14)
